data_4501531
loop_
_publ_author_name
'Xia, Jun'
'Zhang, Zhen-jie'
'Shi, Wei'
'Wei, Jun-fu'
'Cheng, Peng'

_publ_section_title
;
 Copper(I) Cyanide Coordination Polymers Constructed from
 Bis(Pyrazole-1-yl)alkane Ligands: Observation of the Odd&#x2212;Even
 Dependence in the Structures
;
_journal_issue 5
_journal_name_full 'Crystal Growth &amp; Design'
_journal_page_first 2323
_journal_paper_doi 10.1021/cg100069g
_journal_volume 10
_journal_year 2010
_chemical_formula_sum 'C10 H10 Cu2 N6'
_chemical_formula_weight 341.32
_chemical_name_systematic
; 
 ? 
;
_space_group_IT_number 14
_symmetry_cell_setting monoclinic
_symmetry_space_group_name_Hall '-P 2ybc'
_symmetry_space_group_name_H-M 'P 1 21/c 1'
_atom_sites_solution_hydrogens geom
_atom_sites_solution_primary direct
_atom_sites_solution_secondary difmap
_audit_creation_method SHELXL-97
_cell_angle_alpha 90.00
_cell_angle_beta 104.41(3)
_cell_angle_gamma 90.00
_cell_formula_units_Z 4
_cell_length_a 8.9148(18)
_cell_length_b 7.9057(16)
_cell_length_c 17.246(3)
_cell_measurement_reflns_used 2710
_cell_measurement_temperature 293(2)
_cell_measurement_theta_max 27.48
_cell_measurement_theta_min 3.49
_cell_volume 1177.2(4)
_computing_cell_refinement 'CrystalClear (Rigaku/MSC Inc., 2005)'
_computing_data_collection 'CrystalClear (Rigaku/MSC Inc., 2005)'
_computing_data_reduction 'CrystalClear (Rigaku/MSC Inc., 2005)'
_computing_molecular_graphics 'Bruker SHELXTL'
_computing_publication_material 'Bruker SHELXTL'
_computing_structure_refinement 'SHELXL-97 (Sheldrick, 1997)'
_computing_structure_solution 'SHELXS-97 (Sheldrick, 1990)'
_diffrn_ambient_temperature 293(2)
_diffrn_measured_fraction_theta_full 0.999
_diffrn_measured_fraction_theta_max 0.999
_diffrn_measurement_device_type SCX-MINI
_diffrn_measurement_method \w
_diffrn_radiation_monochromator graphite
_diffrn_radiation_source 'fine-focus sealed tube'
_diffrn_radiation_type MoK\a
_diffrn_radiation_wavelength 0.71073
_diffrn_reflns_av_R_equivalents 0.0439
_diffrn_reflns_av_sigmaI/netI 0.0357
_diffrn_reflns_limit_h_max 11
_diffrn_reflns_limit_h_min -11
_diffrn_reflns_limit_k_max 10
_diffrn_reflns_limit_k_min -10
_diffrn_reflns_limit_l_max 22
_diffrn_reflns_limit_l_min -22
_diffrn_reflns_number 11738
_diffrn_reflns_theta_full 27.48
_diffrn_reflns_theta_max 27.48
_diffrn_reflns_theta_min 3.49
_exptl_absorpt_coefficient_mu 3.601
_exptl_absorpt_correction_T_max 0.649
_exptl_absorpt_correction_T_min 0.506
_exptl_absorpt_correction_type multi-scan
_exptl_absorpt_process_details SADABS
_exptl_crystal_colour colorless
_exptl_crystal_density_diffrn 1.926
_exptl_crystal_density_meas ?
_exptl_crystal_density_method 'not measured'
_exptl_crystal_description block
_exptl_crystal_F_000 680
_exptl_crystal_size_max 0.2000
_exptl_crystal_size_mid 0.1600
_exptl_crystal_size_min 0.1200
_refine_diff_density_max 0.639
_refine_diff_density_min -0.831
_refine_diff_density_rms 0.146
_refine_ls_extinction_method none
_refine_ls_goodness_of_fit_ref 1.060
_refine_ls_hydrogen_treatment constr
_refine_ls_matrix_type full
_refine_ls_number_parameters 165
_refine_ls_number_reflns 2710
_refine_ls_number_restraints 0
_refine_ls_restrained_S_all 1.060
_refine_ls_R_factor_all 0.0553
_refine_ls_R_factor_gt 0.0437
_refine_ls_shift/su_max 0.000
_refine_ls_shift/su_mean 0.000
_refine_ls_structure_factor_coef Fsqd
_refine_ls_weighting_details 'calc w=1/[\s^2^(Fo^2^)+(0.0388P)^2^+2.6609P] where P=(Fo^2^+2Fc^2^)/3'
_refine_ls_weighting_scheme calc
_refine_ls_wR_factor_gt 0.0936
_refine_ls_wR_factor_ref 0.0987
_reflns_number_gt 2324
_reflns_number_total 2710
_reflns_threshold_expression >2sigma(I)
_cod_data_source_file cg100069g_si_001.cif
_cod_data_source_block 2
_cod_depositor_comments
;
The following automatic conversions were performed:

'_symmetry_cell_setting' value 'Monoclinic' changed to 'monoclinic'
according to /home/saulius/struct/CIF-dictionaries/cif_core.dic
dictionary named 'cif_core.dic' version 2.4.2 from
2011-04-26.

'_exptl_absorpt_correction_type' value 'MULTI-SCAN'
changed to 'multi-scan' according to
/home/saulius/struct/CIF-dictionaries/cif_core.dic dictionary named
'cif_core.dic' version 2.4.2 from 2011-04-26.

Automatic conversion script
Id: cif_fix_values 1715 2011-07-08 13:25:40Z adriana 

The following automatic conversions were performed:

'_exptl_crystal_density_meas' value 'NONE' was changed to '?' - the
value is perceived as not measured.

Automatic conversion script
Id: cif_fix_values 3008 2015-01-20 13:52:24Z robertas 
;
_cod_original_cell_volume 1177.3(4)
_cod_original_sg_symbol_H-M P21/c
_cod_database_code 4501531

loop_
_symmetry_equiv_pos_as_xyz
'x, y, z'
'-x, y+1/2, -z+1/2'
'-x, -y, -z'
'x, -y-1/2, z-1/2'

loop_
_atom_site_label
_atom_site_type_symbol
_atom_site_fract_x
_atom_site_fract_y
_atom_site_fract_z
_atom_site_U_iso_or_equiv
_atom_site_adp_type
_atom_site_occupancy
_atom_site_symmetry_multiplicity
_atom_site_calc_flag
_atom_site_refinement_flags
Cu1 Cu 0.44722(5) 1.03344(6) 0.06217(3) 0.03063(15) Uani 1 1 d .
Cu2 Cu -0.02476(5) 0.79223(6) 0.12341(3) 0.02715(14) Uani 1 1 d .
C1 C 0.3710(5) 1.2925(5) 0.1736(2) 0.0325(9) Uani 1 1 d .
H1 H 0.3214 1.2076 0.1951 0.039 Uiso 1 1 calc R
C2 C 0.3932(5) 1.4545(6) 0.2037(3) 0.0394(10) Uani 1 1 d .
H2 H 0.3630 1.4988 0.2475 0.047 Uiso 1 1 calc R
C3 C 0.4694(5) 1.5352(5) 0.1550(2) 0.0344(9) Uani 1 1 d .
H3 H 0.5011 1.6476 0.1592 0.041 Uiso 1 1 calc R
C4 C 0.5583(4) 1.4562(5) 0.0336(2) 0.0274(8) Uani 1 1 d .
H4A H 0.5900 1.3500 0.0145 0.027(10) Uiso 1 1 calc R
H4B H 0.6495 1.5268 0.0511 0.049(14) Uiso 1 1 calc R
N1 N 0.4286(4) 1.2717(4) 0.11021(18) 0.0247(6) Uani 1 1 d .
N2 N 0.4905(4) 1.4246(4) 0.10034(18) 0.0242(6) Uani 1 1 d .
C5 C 0.1557(4) 0.8794(5) 0.1017(2) 0.0291(8) Uani 1 1 d .
N5 N 0.2640(4) 0.9295(4) 0.0857(2) 0.0364(8) Uani 1 1 d .
N6 N -0.3500(5) 0.9308(5) 0.0818(3) 0.0469(10) Uani 1 1 d .
C6 C -0.2308(4) 0.8761(4) 0.1061(2) 0.0203(7) Uani 1 1 d .
C7 C -0.1132(5) 0.4641(5) 0.1973(2) 0.0313(8) Uani 1 1 d .
H7 H -0.1476 0.5183 0.2375 0.038 Uiso 1 1 calc R
C8 C -0.1255(5) 0.2920(5) 0.1824(3) 0.0372(10) Uani 1 1 d .
H8 H -0.1673 0.2108 0.2099 0.045 Uiso 1 1 calc R
C9 C -0.0631(5) 0.2672(5) 0.1187(3) 0.0348(9) Uani 1 1 d .
H9 H -0.0557 0.1645 0.0937 0.042 Uiso 1 1 calc R
C10 C 0.0564(4) 0.4586(5) 0.0346(2) 0.0261(8) Uani 1 1 d .
H10A H 0.0959 0.3558 0.0162 0.031 Uiso 1 1 calc R
H10B H 0.1433 0.5340 0.0545 0.031 Uiso 1 1 calc R
N3 N -0.0453(4) 0.5421(4) 0.14626(19) 0.0252(6) Uani 1 1 d .
N4 N -0.0144(3) 0.4181(4) 0.09872(18) 0.0242(6) Uani 1 1 d .

loop_
_atom_site_aniso_label
_atom_site_aniso_U_11
_atom_site_aniso_U_22
_atom_site_aniso_U_33
_atom_site_aniso_U_23
_atom_site_aniso_U_13
_atom_site_aniso_U_12
Cu1 0.0236(2) 0.0286(3) 0.0431(3) 0.0018(2) 0.0147(2) 0.00143(19)
Cu2 0.0235(2) 0.0232(2) 0.0370(3) -0.00141(19) 0.01173(19) -0.00256(18)
C1 0.036(2) 0.037(2) 0.027(2) 0.0066(17) 0.0133(16) 0.0019(17)
C2 0.054(3) 0.041(2) 0.025(2) -0.0044(18) 0.0149(19) 0.005(2)
C3 0.048(2) 0.028(2) 0.026(2) -0.0037(16) 0.0067(17) -0.0023(18)
C4 0.0248(18) 0.029(2) 0.029(2) 0.0048(16) 0.0083(15) 0.0005(15)
N1 0.0276(15) 0.0238(16) 0.0245(16) 0.0037(12) 0.0101(12) -0.0008(12)
N2 0.0291(16) 0.0226(15) 0.0219(15) 0.0002(12) 0.0081(12) -0.0016(12)
C5 0.0296(19) 0.0215(18) 0.039(2) 0.0004(16) 0.0131(17) -0.0019(15)
N5 0.0336(18) 0.0312(19) 0.048(2) 0.0014(16) 0.0171(16) -0.0041(15)
N6 0.059(3) 0.032(2) 0.055(3) -0.0060(18) 0.023(2) -0.0129(18)
C6 0.0100(14) 0.0177(16) 0.0327(19) 0.0039(14) 0.0042(13) 0.0048(13)
C7 0.034(2) 0.035(2) 0.0258(19) 0.0041(16) 0.0109(16) -0.0038(17)
C8 0.045(2) 0.031(2) 0.034(2) 0.0117(18) 0.0079(18) -0.0091(18)
C9 0.045(2) 0.0190(18) 0.037(2) 0.0046(16) 0.0048(18) -0.0016(16)
C10 0.0280(18) 0.0279(19) 0.0239(19) 0.0004(15) 0.0093(15) 0.0065(15)
N3 0.0309(16) 0.0199(15) 0.0272(16) -0.0024(12) 0.0117(13) -0.0023(12)
N4 0.0272(15) 0.0187(15) 0.0264(16) 0.0009(12) 0.0065(12) 0.0021(12)

loop_
_atom_type_symbol
_atom_type_description
_atom_type_scat_dispersion_real
_atom_type_scat_dispersion_imag
_atom_type_scat_source
C C 0.0033 0.0016 'International Tables Vol C Tables 4.2.6.8 and 6.1.1.4'
H H 0.0000 0.0000 'International Tables Vol C Tables 4.2.6.8 and 6.1.1.4'
N N 0.0061 0.0033 'International Tables Vol C Tables 4.2.6.8 and 6.1.1.4'
Cu Cu 0.3201 1.2651 'International Tables Vol C Tables 4.2.6.8 and 6.1.1.4'

loop_
_geom_angle_atom_site_label_1
_geom_angle_atom_site_label_2
_geom_angle_atom_site_label_3
_geom_angle
_geom_angle_site_symmetry_1
_geom_angle_site_symmetry_3
N6 Cu1 N5 125.40(16) 1_655 .
N6 Cu1 N1 118.28(14) 1_655 .
N5 Cu1 N1 98.28(13) . .
N6 Cu1 N6 107.92(15) 1_655 3_575
N5 Cu1 N6 99.01(15) . 3_575
N1 Cu1 N6 104.93(13) . 3_575
N6 Cu1 Cu1 62.93(13) 1_655 3_675
N5 Cu1 Cu1 125.23(11) . 3_675
N1 Cu1 Cu1 126.38(9) . 3_675
N6 Cu1 Cu1 44.99(10) 3_575 3_675
C5 Cu2 C6 133.14(16) . .
C5 Cu2 N3 121.36(15) . .
C6 Cu2 N3 103.81(13) . .
N1 C1 C2 112.1(4) . .
N1 C1 H1 123.9 . .
C2 C1 H1 123.9 . .
C3 C2 C1 104.4(4) . .
C3 C2 H2 127.8 . .
C1 C2 H2 127.8 . .
N2 C3 C2 108.0(4) . .
N2 C3 H3 126.0 . .
C2 C3 H3 126.0 . .
N2 C4 C4 110.1(4) . 3_685
N2 C4 H4A 109.6 . .
C4 C4 H4A 109.6 3_685 .
N2 C4 H4B 109.6 . .
C4 C4 H4B 109.6 3_685 .
H4A C4 H4B 108.2 . .
C1 N1 N2 104.2(3) . .
C1 N1 Cu1 121.6(3) . .
N2 N1 Cu1 132.9(2) . .
C3 N2 N1 111.2(3) . .
C3 N2 C4 127.5(3) . .
N1 N2 C4 121.1(3) . .
N5 C5 Cu2 177.4(4) . .
C5 N5 Cu1 175.3(4) . .
C6 N6 Cu1 168.6(4) . 1_455
C6 N6 Cu1 119.2(3) . 3_575
Cu1 N6 Cu1 72.08(14) 1_455 3_575
N6 C6 Cu2 167.1(4) . .
N3 C7 C8 111.0(4) . .
N3 C7 H7 124.5 . .
C8 C7 H7 124.5 . .
C9 C8 C7 105.2(4) . .
C9 C8 H8 127.4 . .
C7 C8 H8 127.4 . .
N4 C9 C8 107.6(4) . .
N4 C9 H9 126.2 . .
C8 C9 H9 126.2 . .
N4 C10 C10 111.9(4) . 3_565
N4 C10 H10A 109.2 . .
C10 C10 H10A 109.2 3_565 .
N4 C10 H10B 109.2 . .
C10 C10 H10B 109.2 3_565 .
H10A C10 H10B 107.9 . .
C7 N3 N4 105.0(3) . .
C7 N3 Cu2 130.8(3) . .
N4 N3 Cu2 123.1(2) . .
C9 N4 N3 111.1(3) . .
C9 N4 C10 128.8(3) . .
N3 N4 C10 120.0(3) . .

loop_
_geom_bond_atom_site_label_1
_geom_bond_atom_site_label_2
_geom_bond_distance
_geom_bond_site_symmetry_2
Cu1 N6 1.933(4) 1_655
Cu1 N5 1.959(3) .
Cu1 N1 2.081(3) .
Cu1 N6 2.435(4) 3_575
Cu1 Cu1 2.6015(11) 3_675
Cu2 C5 1.872(4) .
Cu2 C6 1.905(3) .
Cu2 N3 2.033(3) .
C1 N1 1.329(5) .
C1 C2 1.378(6) .
C1 H1 0.9300 .
C2 C3 1.364(6) .
C2 H2 0.9300 .
C3 N2 1.334(5) .
C3 H3 0.9300 .
C4 N2 1.448(5) .
C4 C4 1.519(7) 3_685
C4 H4A 0.9700 .
C4 H4B 0.9700 .
N1 N2 1.357(4) .
C5 N5 1.139(5) .
N6 C6 1.127(5) .
N6 Cu1 1.933(4) 1_455
N6 Cu1 2.435(4) 3_575
C7 N3 1.337(5) .
C7 C8 1.384(6) .
C7 H7 0.9300 .
C8 C9 1.362(6) .
C8 H8 0.9300 .
C9 N4 1.343(5) .
C9 H9 0.9300 .
C10 N4 1.438(5) .
C10 C10 1.507(7) 3_565
C10 H10A 0.9700 .
C10 H10B 0.9700 .
N3 N4 1.350(4) .

loop_
_geom_torsion_atom_site_label_1
_geom_torsion_atom_site_label_2
_geom_torsion_atom_site_label_3
_geom_torsion_atom_site_label_4
_geom_torsion
_geom_torsion_site_symmetry_1
N1 C1 C2 C3 -0.1(5) .
C1 C2 C3 N2 -0.4(5) .
C2 C1 N1 N2 0.6(4) .
C2 C1 N1 Cu1 169.7(3) .
N6 Cu1 N1 C1 -105.1(3) 1_655
N5 Cu1 N1 C1 32.9(3) .
N6 Cu1 N1 C1 134.6(3) 3_575
Cu1 Cu1 N1 C1 179.1(3) 3_675
N6 Cu1 N1 N2 60.4(4) 1_655
N5 Cu1 N1 N2 -161.6(3) .
N6 Cu1 N1 N2 -60.0(3) 3_575
Cu1 Cu1 N1 N2 -15.4(4) 3_675
C2 C3 N2 N1 0.8(5) .
C2 C3 N2 C4 176.2(4) .
C1 N1 N2 C3 -0.8(4) .
Cu1 N1 N2 C3 -168.1(3) .
C1 N1 N2 C4 -176.6(3) .
Cu1 N1 N2 C4 16.1(5) .
C4 C4 N2 C3 -77.7(6) 3_685
C4 C4 N2 N1 97.3(5) 3_685
C6 Cu2 C5 N5 -91(8) .
N3 Cu2 C5 N5 72(8) .
Cu2 C5 N5 Cu1 139(6) .
N6 Cu1 N5 C5 134(5) 1_655
N1 Cu1 N5 C5 0(5) .
N6 Cu1 N5 C5 -107(5) 3_575
Cu1 Cu1 N5 C5 -147(5) 3_675
Cu1 N6 C6 Cu2 -159.0(10) 1_455
Cu1 N6 C6 Cu2 12.3(17) 3_575
C5 Cu2 C6 N6 50.2(16) .
N3 Cu2 C6 N6 -114.6(15) .
N3 C7 C8 C9 -0.6(5) .
C7 C8 C9 N4 1.1(5) .
C8 C7 N3 N4 -0.1(4) .
C8 C7 N3 Cu2 168.5(3) .
C5 Cu2 N3 C7 142.7(3) .
C6 Cu2 N3 C7 -50.3(4) .
C5 Cu2 N3 N4 -50.6(3) .
C6 Cu2 N3 N4 116.5(3) .
C8 C9 N4 N3 -1.2(5) .
C8 C9 N4 C10 -178.6(4) .
C7 N3 N4 C9 0.8(4) .
Cu2 N3 N4 C9 -168.9(3) .
C7 N3 N4 C10 178.4(3) .
Cu2 N3 N4 C10 8.8(4) .
C10 C10 N4 C9 102.9(5) 3_565
C10 C10 N4 N3 -74.3(5) 3_565
